data_4306718
loop_
_publ_author_name
'Karl S. Hagen'
'Mohammad Uddin'

_publ_contact_author_address
;
Department of Chemistry
Emory University
Atlanta, GA 30322
USA
;
_publ_contact_author_email khagen@emory.edu
_publ_contact_author_fax 1-404-727-6556
_publ_contact_author_name 'Karl S. Hagen'
_publ_contact_author_phone 1-404-727-6586
_publ_section_title
;
A Continuous Symmetry Measure of [4Fe-4S]+ Core Distortions and Analysis
of Supramolecular Synthons in Crystal Structures of
(Et4N)3[Fe4S4Cl4].Et4NCl at 100 and 295 K
;
_journal_name_full 'Inorganic Chemistry'
_journal_page_first 11807
_journal_page_last 11815
_journal_paper_doi 10.1021/ic801533q
_journal_volume 47
_journal_year 2008
_chemical_formula_moiety '4(C8 H20 N), Cl4 Fe4 S4, Cl'
_chemical_formula_sum 'C32 H80 Cl5 Fe4 N4 S4'
_chemical_formula_weight 1049.89
_chemical_name_common (Et4N)3[Fe4S4Cl4].Et4NCl
_chemical_name_systematic 'tetrakis(Tetraethylammonium) tetrakis((\m~3~-sulfido)-chloro-iron) chloride'
_space_group_IT_number 114
_symmetry_cell_setting tetragonal
_symmetry_Int_Tables_number 114
_symmetry_space_group_name_Hall 'P -4 2n'
_symmetry_space_group_name_H-M 'P -4 21 c'
_atom_sites_solution_hydrogens geom
_atom_sites_solution_primary direct
_atom_sites_solution_secondary difmap
_audit_creation_method SHELXL-97
_audit_update_record
;
2008-03-19 # Formatted by publCIF
;
_cell_angle_alpha 90.00
_cell_angle_beta 90.00
_cell_angle_gamma 90.00
_cell_formula_units_Z 2
_cell_length_a 12.2465(5)
_cell_length_b 12.2465(5)
_cell_length_c 16.2413(10)
_cell_measurement_reflns_used 7843
_cell_measurement_temperature 100(2)
_cell_measurement_theta_max 31.02
_cell_measurement_theta_min 2.51
_cell_volume 2435.8(2)
_computing_cell_refinement 'Bruker SMART'
_computing_data_collection 'Bruker SMART'
_computing_data_reduction 'Bruker SAINT'
_computing_molecular_graphics 'Bruker SHELXTL, and CrystalMaker'
_computing_publication_material 'Bruker SHELXTL'
_computing_structure_refinement 'SHELXL-97 (Sheldrick, 2008)'
_computing_structure_solution 'SHELXS-97 (Sheldrick, 2008)'
_diffrn_ambient_temperature 100(2)
_diffrn_detector_area_resol_mean 8.333
_diffrn_measured_fraction_theta_full 1.000
_diffrn_measured_fraction_theta_max 1.000
_diffrn_measurement_device_type 'CCD area detector'
_diffrn_measurement_method 'phi and omega scans'
_diffrn_radiation_monochromator graphite
_diffrn_radiation_probe x-ray
_diffrn_radiation_type MoK\a
_diffrn_radiation_wavelength 0.71073
_diffrn_reflns_av_R_equivalents 0.0390
_diffrn_reflns_av_sigmaI/netI 0.0188
_diffrn_reflns_limit_h_max 15
_diffrn_reflns_limit_h_min -15
_diffrn_reflns_limit_k_max 15
_diffrn_reflns_limit_k_min -15
_diffrn_reflns_limit_l_max 21
_diffrn_reflns_limit_l_min -21
_diffrn_reflns_number 23324
_diffrn_reflns_theta_full 27.49
_diffrn_reflns_theta_max 27.49
_diffrn_reflns_theta_min 2.08
_diffrn_source 'fine-focus sealed tube'
_diffrn_source_type 'Bruker D8'
_exptl_absorpt_coefficient_mu 1.640
_exptl_absorpt_correction_T_max 0.7519
_exptl_absorpt_correction_T_min 0.6204
_exptl_absorpt_correction_type integration
_exptl_absorpt_process_details xprep
_exptl_crystal_colour black
_exptl_crystal_density_diffrn 1.431
_exptl_crystal_density_method 'not measured'
_exptl_crystal_description prism
_exptl_crystal_F_000 1106
_exptl_crystal_size_max 0.28
_exptl_crystal_size_mid 0.22
_exptl_crystal_size_min 0.17
_refine_diff_density_max 0.366
_refine_diff_density_min -0.187
_refine_diff_density_rms 0.068
_refine_ls_abs_structure_details 'Flack H D (1983), Acta Cryst. A39, 876-881'
_refine_ls_abs_structure_Flack 0.015(14)
_refine_ls_extinction_method none
_refine_ls_goodness_of_fit_ref 1.204
_refine_ls_hydrogen_treatment mixed
_refine_ls_matrix_type full
_refine_ls_number_parameters 111
_refine_ls_number_reflns 2803
_refine_ls_number_restraints 0
_refine_ls_restrained_S_all 1.204
_refine_ls_R_factor_all 0.0238
_refine_ls_R_factor_gt 0.0232
_refine_ls_shift/su_max 0.001
_refine_ls_shift/su_mean 0.000
_refine_ls_structure_factor_coef Fsqd
_refine_ls_weighting_details 'calc w=1/[\s^2^(Fo^2^)+(0.0318P)^2^+0.4642P] where P=(Fo^2^+2Fc^2^)/3'
_refine_ls_weighting_scheme calc
_refine_ls_wR_factor_gt 0.0593
_refine_ls_wR_factor_ref 0.0595
_reflns_number_gt 2768
_reflns_number_total 2803
_reflns_threshold_expression >2sigma(I)
_cod_data_source_file ic801533q_si_001_4.cif
_cod_data_source_block 1b-uddinfn
_cod_database_code 4306718

loop_
_symmetry_equiv_pos_as_xyz
'x, y, z'
'-x, -y, z'
'y, -x, -z'
'-y, x, -z'
'-x+1/2, y+1/2, -z+1/2'
'x+1/2, -y+1/2, -z+1/2'
'-y+1/2, -x+1/2, z+1/2'
'y+1/2, x+1/2, z+1/2'

loop_
_atom_site_label
_atom_site_type_symbol
_atom_site_fract_x
_atom_site_fract_y
_atom_site_fract_z
_atom_site_U_iso_or_equiv
_atom_site_adp_type
_atom_site_occupancy
_atom_site_symmetry_multiplicity
_atom_site_calc_flag
_atom_site_refinement_flags
_atom_site_disorder_assembly
_atom_site_disorder_group
Fe1 Fe 0.39221(2) 0.46496(2) 0.060509(18) 0.01494(7) Uani 1 1 d . . .
S1 S 0.45396(4) 0.64267(4) 0.07781(3) 0.01682(11) Uani 1 1 d . . .
Cl1 Cl 0.25264(4) 0.42033(4) 0.14796(3) 0.02527(12) Uani 1 1 d . . .
Cl2 Cl 0.0000 1.0000 0.0000 0.01749(18) Uani 1 4 d S . .
N1 N 0.08205(13) 0.74140(13) 0.15166(10) 0.0148(3) Uani 1 1 d . . .
C1 C 0.02724(16) 0.84217(15) 0.18797(12) 0.0163(4) Uani 1 1 d . . .
H1A H 0.0555 0.8533 0.2445 0.020 Uiso 1 1 calc R . .
H1B H 0.0489 0.9065 0.1549 0.020 Uiso 1 1 calc R . .
C2 C -0.09567(17) 0.83812(19) 0.19173(15) 0.0254(5) Uani 1 1 d . . .
H2A H -0.1233 0.9060 0.2160 0.038 Uiso 1 1 calc R . .
H2B H -0.1185 0.7760 0.2256 0.038 Uiso 1 1 calc R . .
H2C H -0.1251 0.8298 0.1360 0.038 Uiso 1 1 calc R . .
C3 C 0.05585(16) 0.63894(15) 0.20046(12) 0.0176(4) Uani 1 1 d . . .
H3A H 0.0931 0.5763 0.1741 0.021 Uiso 1 1 calc R . .
H3B H -0.0237 0.6255 0.1971 0.021 Uiso 1 1 calc R . .
C4 C 0.08871(18) 0.64246(18) 0.29084(12) 0.0225(4) Uani 1 1 d . . .
H4A H 0.0683 0.5736 0.3174 0.034 Uiso 1 1 calc R . .
H4B H 0.0511 0.7031 0.3181 0.034 Uiso 1 1 calc R . .
H4C H 0.1678 0.6529 0.2951 0.034 Uiso 1 1 calc R . .
C5 C 0.20410(16) 0.75944(17) 0.15343(13) 0.0200(4) Uani 1 1 d . . .
H5A H 0.2406 0.6909 0.1365 0.024 Uiso 1 1 calc R . .
H5B H 0.2263 0.7750 0.2109 0.024 Uiso 1 1 calc R . .
C6 C 0.24508(19) 0.8520(2) 0.09837(17) 0.0326(5) Uani 1 1 d . . .
H6A H 0.3245 0.8587 0.1040 0.049 Uiso 1 1 calc R . .
H6B H 0.2103 0.9207 0.1149 0.049 Uiso 1 1 calc R . .
H6C H 0.2267 0.8360 0.0409 0.049 Uiso 1 1 calc R . .
C7 C 0.03948(18) 0.72326(16) 0.06440(12) 0.0212(4) Uani 1 1 d . . .
H7A H -0.0374 0.6988 0.0677 0.025 Uiso 1 1 calc R . .
H7B H 0.0404 0.7940 0.0349 0.025 Uiso 1 1 calc R . .
C8 C 0.1036(2) 0.6405(2) 0.01431(13) 0.0336(6) Uani 1 1 d . . .
H8A H 0.0714 0.6342 -0.0407 0.050 Uiso 1 1 calc R . .
H8B H 0.1012 0.5694 0.0418 0.050 Uiso 1 1 calc R . .
H8C H 0.1796 0.6646 0.0095 0.050 Uiso 1 1 calc R . .

loop_
_atom_site_aniso_label
_atom_site_aniso_U_11
_atom_site_aniso_U_22
_atom_site_aniso_U_33
_atom_site_aniso_U_23
_atom_site_aniso_U_13
_atom_site_aniso_U_12
Fe1 0.01323(13) 0.01617(13) 0.01542(13) 0.00129(11) 0.00068(10) 0.00017(10)
S1 0.0151(2) 0.0173(2) 0.0180(2) -0.00385(17) 0.00041(18) 0.00105(16)
Cl1 0.0176(2) 0.0277(3) 0.0305(3) 0.0114(2) 0.0074(2) 0.00307(19)
Cl2 0.0177(3) 0.0177(3) 0.0170(4) 0.000 0.000 0.000
N1 0.0169(8) 0.0144(7) 0.0132(7) 0.0012(6) -0.0004(6) 0.0025(6)
C1 0.0177(9) 0.0147(9) 0.0165(9) -0.0016(7) 0.0016(7) 0.0031(8)
C2 0.0179(10) 0.0249(11) 0.0335(12) -0.0044(9) 0.0058(9) 0.0021(8)
C3 0.0204(10) 0.0140(9) 0.0185(9) 0.0015(7) -0.0009(8) -0.0001(7)
C4 0.0273(11) 0.0232(10) 0.0170(9) 0.0039(8) 0.0015(8) -0.0005(8)
C5 0.0130(9) 0.0221(10) 0.0248(10) 0.0055(8) 0.0008(7) 0.0028(7)
C6 0.0189(10) 0.0311(12) 0.0477(14) 0.0168(11) 0.0090(10) 0.0037(9)
C7 0.0277(10) 0.0242(10) 0.0117(8) -0.0004(8) -0.0050(8) 0.0071(8)
C8 0.0460(15) 0.0373(13) 0.0175(10) -0.0044(9) -0.0044(10) 0.0195(11)

loop_
_atom_type_symbol
_atom_type_description
_atom_type_scat_dispersion_real
_atom_type_scat_dispersion_imag
_atom_type_scat_source
C C 0.0033 0.0016 'International Tables Vol C Tables 4.2.6.8 and 6.1.1.4'
H H 0.0000 0.0000 'International Tables Vol C Tables 4.2.6.8 and 6.1.1.4'
N N 0.0061 0.0033 'International Tables Vol C Tables 4.2.6.8 and 6.1.1.4'
S S 0.1246 0.1234 'International Tables Vol C Tables 4.2.6.8 and 6.1.1.4'
Cl Cl 0.1484 0.1585 'International Tables Vol C Tables 4.2.6.8 and 6.1.1.4'
Fe Fe 0.3463 0.8444 'International Tables Vol C Tables 4.2.6.8 and 6.1.1.4'

loop_
_exptl_crystal_face_index_h
_exptl_crystal_face_index_k
_exptl_crystal_face_index_l
_exptl_crystal_face_perp_dist
0.00 0.00 1.00 0.1630
0.00 0.00 -1.00 0.1360
1.00 -1.00 0.00 0.1140
-1.00 1.00 0.00 0.0930
1.00 1.00 0.00 0.1010
-1.00 -1.00 0.00 0.0920

loop_
_geom_angle_atom_site_label_1
_geom_angle_atom_site_label_2
_geom_angle_atom_site_label_3
_geom_angle
_geom_angle_site_symmetry_1
_geom_angle_site_symmetry_3
_geom_angle_publ_flag
Cl1 Fe1 S1 117.08(2) . 4_655 y
Cl1 Fe1 S1 113.35(2) . 2_665 y
S1 Fe1 S1 103.718(18) 4_655 2_665 y
Cl1 Fe1 S1 113.09(2) . . y
S1 Fe1 S1 103.567(18) 4_655 . ?
S1 Fe1 S1 104.709(19) 2_665 . y
Cl1 Fe1 Fe1 141.640(16) . 2_665 ?
S1 Fe1 Fe1 101.275(14) 4_655 2_665 ?
S1 Fe1 Fe1 53.307(15) 2_665 2_665 ?
S1 Fe1 Fe1 53.148(15) . 2_665 ?
Cl1 Fe1 Fe1 145.998(19) . 3_565 ?
S1 Fe1 Fe1 53.339(16) 4_655 3_565 ?
S1 Fe1 Fe1 100.562(15) 2_665 3_565 ?
S1 Fe1 Fe1 52.463(13) . 3_565 ?
Fe1 Fe1 Fe1 60.021(6) 2_665 3_565 ?
Cl1 Fe1 Fe1 146.39(2) . 4_655 ?
S1 Fe1 Fe1 53.464(17) 4_655 4_655 ?
S1 Fe1 Fe1 52.495(13) 2_665 4_655 ?
S1 Fe1 Fe1 100.440(14) . 4_655 ?
Fe1 Fe1 Fe1 60.021(6) 2_665 4_655 ?
Fe1 Fe1 Fe1 59.958(12) 3_565 4_655 ?
Fe1 S1 Fe1 74.164(18) 3_565 2_665 y
Fe1 S1 Fe1 74.074(18) 3_565 . y
Fe1 S1 Fe1 73.546(18) 2_665 . y
Fe1 S1 H5A 114.9 3_565 . ?
Fe1 S1 H5A 155.0 2_665 . ?
Fe1 S1 H5A 86.3 . . ?
Fe1 S1 H4B 103.6 3_565 6_465 ?
Fe1 S1 H4B 154.9 2_665 6_465 ?
Fe1 S1 H4B 81.8 . 6_465 ?
H5A S1 H4B 11.4 . 6_465 ?
Fe1 Cl1 H3B 124.4 . . ?
H7B Cl2 H1B 51.7 . . ?
C5 N1 C3 108.66(14) . . ?
C5 N1 C1 108.06(15) . . ?
C3 N1 C1 111.98(14) . . ?
C5 N1 C7 112.13(15) . . ?
C3 N1 C7 106.99(14) . . ?
C1 N1 C7 109.07(14) . . ?
C2 C1 N1 115.40(17) . . ?
C2 C1 H1A 108.4 . . ?
N1 C1 H1A 108.4 . . ?
C2 C1 H1B 108.4 . . ?
N1 C1 H1B 108.4 . . ?
H1A C1 H1B 107.5 . . ?
C1 C2 H2A 109.5 . . ?
C1 C2 H2B 109.5 . . ?
H2A C2 H2B 109.5 . . ?
C1 C2 H2C 109.5 . . ?
H2A C2 H2C 109.5 . . ?
H2B C2 H2C 109.5 . . ?
N1 C3 C4 115.08(16) . . ?
N1 C3 H3A 108.5 . . ?
C4 C3 H3A 108.5 . . ?
N1 C3 H3B 108.5 . . ?
C4 C3 H3B 108.5 . . ?
H3A C3 H3B 107.5 . . ?
C3 C4 H4A 109.5 . . ?
C3 C4 H4B 109.5 . . ?
H4A C4 H4B 109.5 . . ?
C3 C4 H4C 109.5 . . ?
H4A C4 H4C 109.5 . . ?
H4B C4 H4C 109.5 . . ?
N1 C5 C6 114.96(17) . . ?
N1 C5 H5A 108.5 . . ?
C6 C5 H5A 108.5 . . ?
N1 C5 H5B 108.5 . . ?
C6 C5 H5B 108.5 . . ?
H5A C5 H5B 107.5 . . ?
C5 C6 H6A 109.5 . . ?
C5 C6 H6B 109.5 . . ?
H6A C6 H6B 109.5 . . ?
C5 C6 H6C 109.5 . . ?
H6A C6 H6C 109.5 . . ?
H6B C6 H6C 109.5 . . ?
C8 C7 N1 114.70(16) . . ?
C8 C7 H7A 108.6 . . ?
N1 C7 H7A 108.6 . . ?
C8 C7 H7B 108.6 . . ?
N1 C7 H7B 108.6 . . ?
H7A C7 H7B 107.6 . . ?
C7 C8 H8A 109.5 . . ?
C7 C8 H8B 109.5 . . ?
H8A C8 H8B 109.5 . . ?
C7 C8 H8C 109.5 . . ?
H8A C8 H8C 109.5 . . ?
H8B C8 H8C 109.5 . . ?

loop_
_geom_bond_atom_site_label_1
_geom_bond_atom_site_label_2
_geom_bond_distance
_geom_bond_site_symmetry_2
_geom_bond_publ_flag
Fe1 Cl1 2.2886(6) . y
Fe1 S1 2.2906(6) 4_655 y
Fe1 S1 2.3163(5) 2_665 y
Fe1 S1 2.3210(6) . y
Fe1 Fe1 2.7761(5) 2_665 y
Fe1 Fe1 2.7778(5) 3_565 y
Fe1 Fe1 2.7778(5) 4_655 y
S1 Fe1 2.2906(6) 3_565 ?
S1 Fe1 2.3162(5) 2_665 ?
S1 H5A 2.8430 . ?
S1 H4B 11.3432 6_465 ?
Cl1 H3A 2.77 . ?
Cl2 H7B 2.6326 . ?
Cl2 H1B 2.8278 . ?
N1 C5 1.511(2) . ?
N1 C3 1.518(2) . ?
N1 C1 1.524(2) . ?
N1 C7 1.526(2) . ?
C1 C2 1.507(3) . ?
C1 H1A 0.9900 . ?
C1 H1B 0.9900 . ?
C2 H2A 0.9800 . ?
C2 H2B 0.9800 . ?
C2 H2C 0.9800 . ?
C3 C4 1.523(3) . ?
C3 H3A 0.9900 . ?
C3 H3B 0.9900 . ?
C4 H4A 0.9800 . ?
C4 H4B 0.9800 . ?
C4 H4C 0.9800 . ?
C5 C6 1.529(3) . ?
C5 H5A 0.9900 . ?
C5 H5B 0.9900 . ?
C6 H6A 0.9800 . ?
C6 H6B 0.9800 . ?
C6 H6C 0.9800 . ?
C7 C8 1.518(3) . ?
C7 H7A 0.9900 . ?
C7 H7B 0.9900 . ?
C8 H8A 0.9800 . ?
C8 H8B 0.9800 . ?
C8 H8C 0.9800 . ?

loop_
_geom_hbond_atom_site_label_D
_geom_hbond_atom_site_label_H
_geom_hbond_atom_site_label_A
_geom_hbond_distance_DH
_geom_hbond_distance_HA
_geom_hbond_distance_DA
_geom_hbond_angle_DHA
_geom_hbond_site_symmetry_A
_geom_hbond_publ_flag
C5 H5A S1 0.99 2.84 3.594(2) 133.2 . y
C4 H4B S1 0.98 2.80 3.768(2) 169.7 6_465 y
C3 H3A Cl1 0.99 2.77 3.702(2) 158.0 . y
C1 H1B Cl2 0.99 2.83 3.629(2) 138.5 . y
C7 H7B Cl2 0.99 2.63 3.5796(19) 160.1 . y

loop_
_geom_torsion_atom_site_label_1
_geom_torsion_atom_site_label_2
_geom_torsion_atom_site_label_3
_geom_torsion_atom_site_label_4
_geom_torsion
_geom_torsion_site_symmetry_1
_geom_torsion_site_symmetry_2
_geom_torsion_site_symmetry_3
_geom_torsion_site_symmetry_4
_geom_torsion_publ_flag
Cl1 Fe1 S1 Fe1 -143.99(2) . . . 3_565 ?
S1 Fe1 S1 Fe1 -16.26(2) 4_655 . . 3_565 ?
S1 Fe1 S1 Fe1 92.14(2) 2_665 . . 3_565 ?
Fe1 Fe1 S1 Fe1 77.783(14) 2_665 . . 3_565 ?
Fe1 Fe1 S1 Fe1 38.413(18) 4_655 . . 3_565 ?
Cl1 Fe1 S1 Fe1 138.223(18) . . . 2_665 ?
S1 Fe1 S1 Fe1 -94.04(2) 4_655 . . 2_665 ?
S1 Fe1 S1 Fe1 14.35(3) 2_665 . . 2_665 ?
Fe1 Fe1 S1 Fe1 -77.783(14) 3_565 . . 2_665 ?
Fe1 Fe1 S1 Fe1 -39.370(19) 4_655 . . 2_665 ?
Cl1 Fe1 S1 H5A -26.8 . . . . ?
S1 Fe1 S1 H5A 101.0 4_655 . . . ?
S1 Fe1 S1 H5A -150.6 2_665 . . . ?
Fe1 Fe1 S1 H5A -165.0 2_665 . . . ?
Fe1 Fe1 S1 H5A 117.2 3_565 . . . ?
Fe1 Fe1 S1 H5A 155.6 4_655 . . . ?
Cl1 Fe1 S1 H4B -37.3 . . . 6_465 ?
S1 Fe1 S1 H4B 90.5 4_655 . . 6_465 ?
S1 Fe1 S1 H4B -161.1 2_665 . . 6_465 ?
Fe1 Fe1 S1 H4B -175.5 2_665 . . 6_465 ?
Fe1 Fe1 S1 H4B 106.7 3_565 . . 6_465 ?
Fe1 Fe1 S1 H4B 145.1 4_655 . . 6_465 ?
S1 Fe1 Cl1 H3B -75.2 4_655 . . . ?
S1 Fe1 Cl1 H3B 164.1 2_665 . . . ?
S1 Fe1 Cl1 H3B 45.1 . . . . ?
Fe1 Fe1 Cl1 H3B 104.3 2_665 . . . ?
Fe1 Fe1 Cl1 H3B -11.4 3_565 . . . ?
Fe1 Fe1 Cl1 H3B -139.2 4_655 . . . ?
C5 N1 C1 C2 -179.54(17) . . . . ?
C3 N1 C1 C2 -59.9(2) . . . . ?
C7 N1 C1 C2 58.3(2) . . . . ?
C5 N1 C3 C4 60.7(2) . . . . ?
C1 N1 C3 C4 -58.5(2) . . . . ?
C7 N1 C3 C4 -178.00(17) . . . . ?
C3 N1 C5 C6 173.02(19) . . . . ?
C1 N1 C5 C6 -65.3(2) . . . . ?
C7 N1 C5 C6 55.0(2) . . . . ?
C5 N1 C7 C8 48.2(2) . . . . ?
C3 N1 C7 C8 -70.9(2) . . . . ?
C1 N1 C7 C8 167.82(18) . . . . ?
